data_2233959
loop_
_publ_author_name
'Huang, Wenjiang'
'Zhang, Jinfang'
'Zhang, Chi'

_publ_section_title
;
 \m~3~-Bromido-oxidotri-\m~3~-sulfido-tris(triphenylphosphane-\k<i>P</i>)tricopper(I)tungsten(VI)
;
_journal_coeditor_code PV2509
_journal_issue 3
_journal_name_full 'Acta Crystallographica Section E'
_journal_page_first m281
_journal_paper_doi 10.1107/S1600536812004631
_journal_volume 68
_journal_year 2012
_chemical_formula_iupac '[Cu3 W Br O S3 (C18 H15 P)3]'
_chemical_formula_moiety 'C54 H45 Br Cu3 O P3 S3 W'
_chemical_formula_sum 'C54 H45 Br Cu3 O P3 S3 W'
_chemical_formula_weight 1353.41
_chemical_name_systematic
;
\m~3~-bromo-tri-\m~3~-sulfido-oxo-tris
(triphenylphosphane-<i>\kp</i>)-tricopper(I)-tungsten(VI)
;
_space_group_IT_number 19
_symmetry_cell_setting orthorhombic
_symmetry_space_group_name_Hall 'P 2ac 2ab'
_symmetry_space_group_name_H-M 'P 21 21 21'
_atom_sites_solution_hydrogens geom
_atom_sites_solution_primary direct
_atom_sites_solution_secondary difmap
_audit_creation_method 'SHELXTL (Sheldrick, 2008)'
_cell_angle_alpha 90.00
_cell_angle_beta 90.00
_cell_angle_gamma 90.00
_cell_formula_units_Z 4
_cell_length_a 12.8600(13)
_cell_length_b 17.6436(17)
_cell_length_c 22.732(2)
_cell_measurement_reflns_used 20240
_cell_measurement_temperature 293(2)
_cell_measurement_theta_max 25.3491
_cell_measurement_theta_min 3.1195
_cell_volume 5157.8(9)
_computing_cell_refinement 'CrystalClear (Rigaku, 2007)'
_computing_data_collection 'CrystalClear (Rigaku, 2007)'
_computing_data_reduction 'CrystalClear (Rigaku, 2007)'
_computing_molecular_graphics 'SHELXTL (Sheldrick, 2008)'
_computing_publication_material 'SHELXTL (Sheldrick, 2008)'
_computing_structure_refinement 'SHELXL97 (Sheldrick, 2008)'
_computing_structure_solution 'SHELXS97 (Sheldrick, 2008)'
_diffrn_ambient_temperature 293(2)
_diffrn_measured_fraction_theta_full 0.995
_diffrn_measured_fraction_theta_max 0.995
_diffrn_measurement_device_type 'Rigaku Saturn724+ (2x2 bin mode)'
_diffrn_measurement_method \w
_diffrn_radiation_monochromator graphite
_diffrn_radiation_source 'fine-focus sealed tube'
_diffrn_radiation_type MoK\a
_diffrn_radiation_wavelength 0.71070
_diffrn_reflns_av_R_equivalents 0.0747
_diffrn_reflns_av_sigmaI/netI 0.0694
_diffrn_reflns_limit_h_max 15
_diffrn_reflns_limit_h_min -15
_diffrn_reflns_limit_k_max 20
_diffrn_reflns_limit_k_min -21
_diffrn_reflns_limit_l_max 27
_diffrn_reflns_limit_l_min -26
_diffrn_reflns_number 49122
_diffrn_reflns_theta_full 25.35
_diffrn_reflns_theta_max 25.35
_diffrn_reflns_theta_min 3.12
_diffrn_standards_decay_% 0
_diffrn_standards_interval_time 0
_diffrn_standards_number 0
_exptl_absorpt_coefficient_mu 4.471
_exptl_absorpt_correction_T_max 0.5536
_exptl_absorpt_correction_T_min 0.3037
_exptl_absorpt_correction_type multi-scan
_exptl_absorpt_process_details '(CrystalClear; Rigaku, 2007)'
_exptl_crystal_colour orange
_exptl_crystal_density_diffrn 1.743
_exptl_crystal_density_method 'not measured'
_exptl_crystal_description block
_exptl_crystal_F_000 2664
_exptl_crystal_size_max 0.35
_exptl_crystal_size_mid 0.18
_exptl_crystal_size_min 0.15
_refine_diff_density_max 0.778
_refine_diff_density_min -0.971
_refine_ls_abs_structure_details 'Flack (1983), 4199 Friedel pairs'
_refine_ls_abs_structure_Flack -0.014(8)
_refine_ls_extinction_method none
_refine_ls_goodness_of_fit_ref 1.102
_refine_ls_hydrogen_treatment constr
_refine_ls_matrix_type full
_refine_ls_number_parameters 595
_refine_ls_number_reflns 9409
_refine_ls_number_restraints 0
_refine_ls_restrained_S_all 1.102
_refine_ls_R_factor_all 0.0571
_refine_ls_R_factor_gt 0.0470
_refine_ls_shift/su_max 0.002
_refine_ls_shift/su_mean 0.000
_refine_ls_structure_factor_coef Fsqd
_refine_ls_weighting_details 'calc w=1/[\s^2^(Fo^2^)+(0.0498P)^2^] where P=(Fo^2^+2Fc^2^)/3'
_refine_ls_weighting_scheme calc
_refine_ls_wR_factor_gt 0.0984
_refine_ls_wR_factor_ref 0.1135
_reflns_number_gt 8353
_reflns_number_total 9409
_reflns_threshold_expression I>2\s(I)
_cod_data_source_file pv2509.cif
_cod_data_source_block I
_cod_database_code 2233959
_cod_database_fobs_code 2233959

loop_
_symmetry_equiv_pos_as_xyz
'x, y, z'
'-x+1/2, -y, z+1/2'
'x+1/2, -y+1/2, -z'
'-x, y+1/2, -z+1/2'

loop_
_atom_site_type_symbol
_atom_site_label
_atom_site_fract_x
_atom_site_fract_y
_atom_site_fract_z
_atom_site_U_iso_or_equiv
_atom_site_adp_type
_atom_site_calc_flag
_atom_site_refinement_flags
_atom_site_occupancy
_atom_site_symmetry_multiplicity
W W1 0.83490(3) 0.506350(18) 0.024773(14) 0.03477(11) Uani d . 1 1
Br Br1 0.53543(7) 0.45034(5) 0.00444(4) 0.0430(2) Uani d . 1 1
Cu Cu1 0.70443(10) 0.40250(6) 0.07471(5) 0.0456(3) Uani d . 1 1
Cu Cu2 0.70050(10) 0.45598(6) -0.06093(5) 0.0435(3) Uani d . 1 1
Cu Cu3 0.64891(9) 0.57834(6) 0.03452(5) 0.0455(3) Uani d . 1 1
S S1 0.81731(18) 0.38494(11) -0.00357(10) 0.0385(5) Uani d . 1 1
S S2 0.7603(2) 0.57884(12) -0.04490(10) 0.0418(6) Uani d . 1 1
S S3 0.74272(19) 0.52247(12) 0.10902(10) 0.0405(5) Uani d . 1 1
P P1 0.6429(2) 0.30728(13) 0.12923(10) 0.0381(6) Uani d . 1 1
P P2 0.6532(2) 0.40308(12) -0.14515(9) 0.0377(5) Uani d . 1 1
P P3 0.52241(19) 0.66390(12) 0.03685(10) 0.0366(5) Uani d . 1 1
O O1 0.9641(5) 0.5296(3) 0.0351(3) 0.0555(17) Uani d . 1 1
C C1 0.7003(8) 0.2967(5) 0.2020(4) 0.044(2) Uani d . 1 1
C C2 0.7111(10) 0.2272(6) 0.2280(5) 0.062(3) Uani d . 1 1
H H2A 0.6905 0.1832 0.2087 0.074 Uiso calc R 1 1
C C3 0.7539(10) 0.2243(7) 0.2841(5) 0.073(4) Uani d . 1 1
H H3A 0.7621 0.1772 0.3018 0.087 Uiso calc R 1 1
C C4 0.7848(9) 0.2881(7) 0.3149(4) 0.063(3) Uani d . 1 1
H H4A 0.8134 0.2844 0.3524 0.075 Uiso calc R 1 1
C C5 0.7714(9) 0.3578(6) 0.2877(4) 0.056(3) Uani d . 1 1
H H5A 0.7892 0.4020 0.3076 0.068 Uiso calc R 1 1
C C6 0.7324(8) 0.3620(6) 0.2319(4) 0.050(3) Uani d . 1 1
H H6A 0.7270 0.4089 0.2135 0.060 Uiso calc R 1 1
C C7 0.6599(9) 0.2132(5) 0.0970(4) 0.043(2) Uani d . 1 1
C C8 0.7512(9) 0.1951(6) 0.0704(5) 0.055(3) Uani d . 1 1
H H8A 0.8036 0.2313 0.0683 0.066 Uiso calc R 1 1
C C9 0.7678(11) 0.1255(7) 0.0468(6) 0.079(4) Uani d . 1 1
H H9A 0.8308 0.1143 0.0287 0.095 Uiso calc R 1 1
C C10 0.6873(13) 0.0692(7) 0.0502(5) 0.076(4) Uani d . 1 1
H H10A 0.6975 0.0211 0.0344 0.091 Uiso calc R 1 1
C C11 0.5988(12) 0.0869(6) 0.0759(6) 0.076(4) Uani d . 1 1
H H11A 0.5472 0.0501 0.0786 0.091 Uiso calc R 1 1
C C12 0.5799(9) 0.1569(6) 0.0986(5) 0.054(3) Uani d . 1 1
H H12A 0.5154 0.1681 0.1150 0.065 Uiso calc R 1 1
C C13 0.5042(7) 0.3164(5) 0.1429(4) 0.041(2) Uani d . 1 1
C C14 0.4350(8) 0.3095(5) 0.0960(5) 0.047(2) Uani d . 1 1
H H14A 0.4601 0.2994 0.0585 0.057 Uiso calc R 1 1
C C15 0.3311(9) 0.3174(6) 0.1048(5) 0.062(3) Uani d . 1 1
H H15A 0.2858 0.3097 0.0735 0.075 Uiso calc R 1 1
C C16 0.2926(9) 0.3360(6) 0.1576(5) 0.060(3) Uani d . 1 1
H H16A 0.2213 0.3424 0.1625 0.072 Uiso calc R 1 1
C C17 0.3595(9) 0.3456(7) 0.2052(6) 0.071(3) Uani d . 1 1
H H17A 0.3330 0.3581 0.2421 0.086 Uiso calc R 1 1
C C18 0.4652(9) 0.3365(6) 0.1975(5) 0.057(3) Uani d . 1 1
H H18A 0.5103 0.3439 0.2290 0.069 Uiso calc R 1 1
C C19 0.5934(7) 0.3094(5) -0.1345(4) 0.037(2) Uani d . 1 1
C C20 0.6000(8) 0.2715(5) -0.0818(4) 0.044(2) Uani d . 1 1
H H20A 0.6368 0.2928 -0.0507 0.053 Uiso calc R 1 1
C C21 0.5527(9) 0.2027(5) -0.0750(5) 0.056(3) Uani d . 1 1
H H21A 0.5597 0.1774 -0.0393 0.067 Uiso calc R 1 1
C C22 0.4966(9) 0.1706(6) -0.1180(5) 0.056(3) Uani d . 1 1
H H22A 0.4631 0.1246 -0.1117 0.067 Uiso calc R 1 1
C C23 0.4891(8) 0.2076(6) -0.1733(5) 0.055(3) Uani d . 1 1
H H23A 0.4551 0.1845 -0.2047 0.067 Uiso calc R 1 1
C C24 0.5319(8) 0.2765(5) -0.1794(4) 0.052(3) Uani d . 1 1
H H24A 0.5208 0.3034 -0.2140 0.062 Uiso calc R 1 1
C C25 0.7627(8) 0.3921(5) -0.1946(4) 0.045(2) Uani d . 1 1
C C26 0.8444(10) 0.4411(7) -0.1880(5) 0.071(3) Uani d . 1 1
H H26A 0.8433 0.4779 -0.1587 0.085 Uiso calc R 1 1
C C27 0.9307(12) 0.4349(10) -0.2264(8) 0.107(5) Uani d . 1 1
H H27A 0.9834 0.4707 -0.2234 0.128 Uiso calc R 1 1
C C28 0.9404(12) 0.3809(9) -0.2663(6) 0.089(5) Uani d . 1 1
H H28A 0.9997 0.3772 -0.2896 0.107 Uiso calc R 1 1
C C29 0.8594(13) 0.3302(8) -0.2722(5) 0.090(5) Uani d . 1 1
H H29A 0.8642 0.2912 -0.2996 0.108 Uiso calc R 1 1
C C30 0.7722(11) 0.3366(7) -0.2382(5) 0.077(4) Uani d . 1 1
H H30A 0.7175 0.3031 -0.2442 0.092 Uiso calc R 1 1
C C31 0.5548(9) 0.4496(5) -0.1901(4) 0.045(2) Uani d . 1 1
C C32 0.5681(9) 0.4705(6) -0.2469(5) 0.063(3) Uani d . 1 1
H H32A 0.6327 0.4646 -0.2647 0.076 Uiso calc R 1 1
C C33 0.4849(15) 0.5011(9) -0.2791(7) 0.105(6) Uani d . 1 1
H H33A 0.4946 0.5159 -0.3180 0.126 Uiso calc R 1 1
C C34 0.3884(14) 0.5091(8) -0.2529(8) 0.102(5) Uani d . 1 1
H H34A 0.3329 0.5289 -0.2742 0.122 Uiso calc R 1 1
C C35 0.3753(11) 0.4878(8) -0.1957(7) 0.093(5) Uani d . 1 1
H H35A 0.3106 0.4924 -0.1778 0.112 Uiso calc R 1 1
C C36 0.4580(10) 0.4596(7) -0.1649(5) 0.066(3) Uani d . 1 1
H H36A 0.4487 0.4466 -0.1256 0.079 Uiso calc R 1 1
C C37 0.4905(7) 0.6990(5) -0.0361(4) 0.041(2) Uani d . 1 1
C C38 0.4660(9) 0.7721(5) -0.0496(4) 0.050(3) Uani d . 1 1
H H38A 0.4668 0.8077 -0.0194 0.060 Uiso calc R 1 1
C C39 0.4403(10) 0.7966(6) -0.1053(5) 0.065(3) Uani d . 1 1
H H39A 0.4237 0.8470 -0.1126 0.079 Uiso calc R 1 1
C C40 0.4401(9) 0.7430(6) -0.1499(4) 0.059(3) Uani d . 1 1
H H40A 0.4243 0.7574 -0.1882 0.071 Uiso calc R 1 1
C C41 0.4628(10) 0.6701(7) -0.1377(5) 0.064(3) Uani d . 1 1
H H41A 0.4611 0.6345 -0.1679 0.077 Uiso calc R 1 1
C C42 0.4883(8) 0.6469(6) -0.0819(4) 0.048(3) Uani d . 1 1
H H42A 0.5040 0.5963 -0.0747 0.058 Uiso calc R 1 1
C C43 0.5500(7) 0.7499(5) 0.0787(4) 0.036(2) Uani d . 1 1
C C44 0.6493(9) 0.7753(5) 0.0815(4) 0.047(2) Uani d . 1 1
H H44A 0.7026 0.7467 0.0650 0.057 Uiso calc R 1 1
C C45 0.6723(11) 0.8438(6) 0.1090(5) 0.068(3) Uani d . 1 1
H H45A 0.7403 0.8616 0.1103 0.081 Uiso calc R 1 1
C C46 0.5969(11) 0.8829(6) 0.1328(5) 0.064(3) Uani d . 1 1
H H46A 0.6125 0.9293 0.1501 0.077 Uiso calc R 1 1
C C47 0.4981(9) 0.8588(6) 0.1334(6) 0.068(3) Uani d . 1 1
H H47A 0.4472 0.8879 0.1516 0.081 Uiso calc R 1 1
C C48 0.4712(9) 0.7907(5) 0.1071(4) 0.050(3) Uani d . 1 1
H H48A 0.4033 0.7727 0.1082 0.060 Uiso calc R 1 1
C C49 0.4001(7) 0.6267(5) 0.0624(5) 0.046(2) Uani d . 1 1
C C50 0.3988(9) 0.5673(6) 0.1020(4) 0.053(3) Uani d . 1 1
H H50A 0.4610 0.5485 0.1169 0.064 Uiso calc R 1 1
C C51 0.3068(13) 0.5361(7) 0.1193(6) 0.083(4) Uani d . 1 1
H H51A 0.3082 0.4959 0.1458 0.100 Uiso calc R 1 1
C C52 0.2139(11) 0.5607(8) 0.0997(5) 0.072(4) Uani d . 1 1
H H52A 0.1520 0.5386 0.1121 0.087 Uiso calc R 1 1
C C53 0.2150(10) 0.6185(9) 0.0616(6) 0.086(4) Uani d . 1 1
H H53A 0.1519 0.6368 0.0476 0.104 Uiso calc R 1 1
C C54 0.3056(8) 0.6522(7) 0.0422(5) 0.067(3) Uani d . 1 1
H H54A 0.3027 0.6920 0.0155 0.080 Uiso calc R 1 1

loop_
_atom_site_aniso_label
_atom_site_aniso_U_11
_atom_site_aniso_U_22
_atom_site_aniso_U_33
_atom_site_aniso_U_12
_atom_site_aniso_U_13
_atom_site_aniso_U_23
W1 0.02796(18) 0.03604(17) 0.04030(19) -0.00171(16) -0.00288(15) -0.00148(16)
Br1 0.0348(5) 0.0472(5) 0.0470(5) -0.0028(4) -0.0006(4) -0.0039(4)
Cu1 0.0549(8) 0.0381(6) 0.0438(6) -0.0078(6) 0.0062(6) 0.0024(5)
Cu2 0.0532(8) 0.0417(6) 0.0357(6) -0.0014(6) -0.0094(5) -0.0031(5)
Cu3 0.0451(7) 0.0458(6) 0.0456(6) 0.0155(5) 0.0003(6) 0.0013(5)
S1 0.0369(14) 0.0370(10) 0.0416(11) 0.0075(10) -0.0028(10) -0.0017(9)
S2 0.0456(15) 0.0372(11) 0.0425(13) -0.0026(10) 0.0016(11) 0.0057(10)
S3 0.0491(15) 0.0399(12) 0.0326(11) 0.0011(10) -0.0049(10) -0.0032(9)
P1 0.0376(15) 0.0376(12) 0.0392(13) -0.0043(10) 0.0014(11) 0.0032(10)
P2 0.0445(15) 0.0373(11) 0.0312(11) -0.0007(11) -0.0040(11) 0.0032(9)
P3 0.0336(13) 0.0378(12) 0.0385(13) 0.0081(10) 0.0001(10) 0.0033(10)
O1 0.036(4) 0.054(4) 0.077(5) -0.009(3) -0.003(4) -0.003(3)
C1 0.037(6) 0.054(6) 0.040(5) -0.012(5) 0.007(4) -0.006(4)
C2 0.084(9) 0.047(6) 0.054(7) 0.000(6) -0.011(6) 0.001(5)
C3 0.097(11) 0.066(7) 0.055(7) -0.011(7) -0.019(7) 0.025(6)
C4 0.068(8) 0.095(9) 0.025(5) -0.003(7) -0.002(5) -0.001(5)
C5 0.074(8) 0.061(7) 0.034(5) -0.015(6) -0.006(5) 0.006(5)
C6 0.042(7) 0.058(6) 0.049(6) -0.001(5) 0.007(5) -0.006(5)
C7 0.056(7) 0.042(5) 0.033(5) 0.006(5) -0.006(5) 0.004(4)
C8 0.057(7) 0.055(6) 0.054(6) 0.013(5) 0.011(6) 0.010(5)
C9 0.083(10) 0.080(9) 0.075(9) 0.029(8) 0.017(7) 0.012(7)
C10 0.109(12) 0.053(7) 0.064(7) 0.023(8) -0.015(8) 0.002(6)
C11 0.113(12) 0.030(6) 0.084(9) 0.002(6) -0.001(9) 0.008(6)
C12 0.047(7) 0.052(6) 0.065(7) -0.006(5) -0.010(6) 0.005(5)
C13 0.037(6) 0.041(5) 0.046(6) 0.000(4) 0.003(5) 0.000(4)
C14 0.037(6) 0.056(6) 0.049(6) -0.008(5) 0.000(5) 0.004(5)
C15 0.044(7) 0.071(7) 0.073(8) -0.005(6) -0.018(7) 0.009(6)
C16 0.037(6) 0.070(7) 0.073(8) -0.002(5) 0.001(6) -0.003(6)
C17 0.042(7) 0.096(9) 0.077(8) 0.001(6) 0.000(6) -0.024(7)
C18 0.040(6) 0.073(7) 0.059(7) 0.010(5) -0.007(5) -0.007(6)
C19 0.044(6) 0.032(4) 0.033(5) -0.002(4) -0.003(4) 0.001(4)
C20 0.042(6) 0.048(5) 0.043(5) -0.008(4) -0.008(5) -0.005(4)
C21 0.057(7) 0.043(5) 0.066(7) -0.006(5) 0.018(6) 0.021(5)
C22 0.052(7) 0.049(6) 0.066(7) -0.025(5) 0.016(6) -0.021(6)
C23 0.045(7) 0.065(7) 0.056(7) -0.015(5) -0.005(5) 0.001(5)
C24 0.051(7) 0.053(6) 0.051(6) -0.006(5) -0.006(5) -0.027(5)
C25 0.055(7) 0.047(5) 0.032(5) -0.005(5) -0.006(5) -0.005(4)
C26 0.065(8) 0.083(8) 0.064(7) 0.001(7) 0.016(7) -0.005(6)
C27 0.054(9) 0.139(14) 0.128(14) -0.007(9) 0.037(9) -0.012(12)
C28 0.079(11) 0.114(11) 0.074(9) 0.023(10) 0.030(8) 0.040(9)
C29 0.121(14) 0.099(10) 0.048(7) -0.007(10) 0.040(8) -0.013(7)
C30 0.101(11) 0.070(8) 0.060(8) -0.022(7) 0.025(8) -0.028(6)
C31 0.061(7) 0.038(5) 0.036(5) -0.009(5) -0.020(5) 0.000(4)
C32 0.065(8) 0.061(7) 0.064(7) -0.012(6) -0.025(6) 0.008(5)
C33 0.140(15) 0.084(9) 0.092(10) -0.016(12) -0.074(11) 0.032(9)
C34 0.121(13) 0.067(8) 0.117(12) 0.013(10) -0.075(11) 0.019(9)
C35 0.078(10) 0.097(10) 0.105(11) 0.032(8) -0.043(8) -0.015(9)
C36 0.066(8) 0.075(7) 0.056(7) 0.021(7) -0.013(6) -0.011(6)
C37 0.039(6) 0.043(5) 0.041(5) 0.006(4) -0.003(4) -0.005(4)
C38 0.065(7) 0.044(5) 0.042(5) 0.003(5) 0.014(5) -0.001(4)
C39 0.076(9) 0.058(6) 0.062(7) 0.018(6) -0.004(7) 0.025(6)
C40 0.080(9) 0.078(8) 0.019(5) -0.004(7) -0.001(5) 0.004(5)
C41 0.073(9) 0.072(8) 0.048(6) -0.005(7) -0.013(6) 0.011(6)
C42 0.060(7) 0.050(6) 0.035(5) 0.004(5) -0.001(5) -0.010(4)
C43 0.029(5) 0.044(5) 0.035(5) 0.005(4) 0.000(4) 0.003(4)
C44 0.044(7) 0.054(6) 0.044(5) -0.006(5) 0.001(5) -0.009(4)
C45 0.066(9) 0.059(7) 0.077(8) -0.007(7) -0.001(7) 0.004(6)
C46 0.084(10) 0.050(6) 0.057(7) -0.008(7) -0.021(7) 0.006(5)
C47 0.047(8) 0.066(7) 0.090(9) 0.020(6) -0.010(7) -0.017(6)
C48 0.041(6) 0.045(5) 0.065(7) 0.009(5) 0.002(5) -0.017(5)
C49 0.032(6) 0.046(5) 0.060(6) -0.001(4) -0.002(5) 0.009(5)
C50 0.049(7) 0.056(6) 0.054(6) 0.005(5) 0.014(5) 0.018(5)
C51 0.101(12) 0.063(7) 0.085(9) -0.019(8) 0.034(9) -0.009(6)
C52 0.063(9) 0.092(9) 0.063(8) -0.038(8) 0.014(7) -0.017(7)
C53 0.052(8) 0.137(12) 0.070(9) -0.014(9) -0.008(7) 0.001(9)
C54 0.036(7) 0.099(8) 0.066(7) -0.012(6) 0.000(5) 0.027(6)

loop_
_atom_type_symbol
_atom_type_description
_atom_type_scat_dispersion_real
_atom_type_scat_dispersion_imag
_atom_type_scat_source
C C 0.0033 0.0016 'International Tables Vol C Tables 4.2.6.8 and 6.1.1.4'
Br Br -0.2901 2.4595 'International Tables Vol C Tables 4.2.6.8 and 6.1.1.4'
Cu Cu 0.3201 1.2651 'International Tables Vol C Tables 4.2.6.8 and 6.1.1.4'
O O 0.0106 0.0060 'International Tables Vol C Tables 4.2.6.8 and 6.1.1.4'
P P 0.1023 0.0942 'International Tables Vol C Tables 4.2.6.8 and 6.1.1.4'
S S 0.1246 0.1234 'International Tables Vol C Tables 4.2.6.8 and 6.1.1.4'
W W -0.8490 6.8722 'International Tables Vol C Tables 4.2.6.8 and 6.1.1.4'
H H 0.0000 0.0000 'International Tables Vol C Tables 4.2.6.8 and 6.1.1.4'

loop_
_geom_angle_atom_site_label_1
_geom_angle_atom_site_label_2
_geom_angle_atom_site_label_3
_geom_angle
O1 W1 S1 111.2(2)
O1 W1 S2 111.8(2)
S1 W1 S2 107.27(8)
O1 W1 S3 111.0(2)
S1 W1 S3 107.97(8)
S2 W1 S3 107.44(9)
O1 W1 Cu3 136.4(2)
S1 W1 Cu3 112.34(7)
S2 W1 Cu3 54.29(7)
S3 W1 Cu3 54.06(6)
O1 W1 Cu1 133.9(2)
S1 W1 Cu1 54.42(6)
S2 W1 Cu1 114.31(7)
S3 W1 Cu1 54.03(6)
Cu3 W1 Cu1 74.87(4)
O1 W1 Cu2 141.0(2)
S1 W1 Cu2 54.99(6)
S2 W1 Cu2 54.37(6)
S3 W1 Cu2 108.04(7)
Cu3 W1 Cu2 69.87(4)
Cu1 W1 Cu2 72.05(4)
Cu2 Br1 Cu3 71.31(4)
Cu2 Br1 Cu1 72.90(4)
Cu3 Br1 Cu1 72.50(4)
P1 Cu1 S3 125.31(10)
P1 Cu1 S1 123.20(9)
S3 Cu1 S1 104.38(9)
P1 Cu1 W1 162.39(9)
S3 Cu1 W1 52.73(6)
S1 Cu1 W1 52.10(6)
P1 Cu1 Br1 105.43(8)
S3 Cu1 Br1 94.65(7)
S1 Cu1 Br1 95.03(7)
W1 Cu1 Br1 92.13(4)
P1 Cu1 Cu2 138.19(8)
S3 Cu1 Cu2 93.33(7)
S1 Cu1 Cu2 46.74(6)
W1 Cu1 Cu2 54.27(3)
Br1 Cu1 Cu2 50.22(3)
P1 Cu1 Cu3 141.42(9)
S3 Cu1 Cu3 43.98(6)
S1 Cu1 Cu3 92.78(6)
W1 Cu1 Cu3 52.37(3)
Br1 Cu1 Cu3 53.03(3)
Cu2 Cu1 Cu3 57.24(3)
P2 Cu2 S2 128.18(9)
P2 Cu2 S1 115.49(9)
S2 Cu2 S1 101.45(9)
P2 Cu2 Br1 104.74(8)
S2 Cu2 Br1 102.48(8)
S1 Cu2 Br1 100.64(7)
P2 Cu2 W1 157.00(9)
S2 Cu2 W1 51.78(6)
S1 Cu2 W1 51.55(6)
Br1 Cu2 W1 96.94(4)
P2 Cu2 Cu3 146.21(8)
S2 Cu2 Cu3 47.14(7)
S1 Cu2 Cu3 96.81(6)
Br1 Cu2 Cu3 57.04(4)
W1 Cu2 Cu3 54.54(3)
P2 Cu2 Cu1 135.03(7)
S2 Cu2 Cu1 96.75(7)
S1 Cu2 Cu1 45.87(6)
Br1 Cu2 Cu1 56.88(4)
W1 Cu2 Cu1 53.68(3)
Cu3 Cu2 Cu1 62.78(3)
P3 Cu3 S3 131.15(10)
P3 Cu3 S2 118.12(9)
S3 Cu3 S2 104.62(10)
P3 Cu3 W1 164.77(8)
S3 Cu3 W1 53.01(6)
S2 Cu3 W1 52.47(6)
P3 Cu3 Br1 100.02(8)
S3 Cu3 Br1 96.22(7)
S2 Cu3 Br1 97.87(7)
W1 Cu3 Br1 93.58(4)
P3 Cu3 Cu2 129.83(8)
S3 Cu3 Cu2 95.94(7)
S2 Cu3 Cu2 47.80(6)
W1 Cu3 Cu2 55.58(3)
Br1 Cu3 Cu2 51.65(3)
P3 Cu3 Cu1 142.04(8)
S3 Cu3 Cu1 44.17(6)
S2 Cu3 Cu1 94.92(7)
W1 Cu3 Cu1 52.76(3)
Br1 Cu3 Cu1 54.47(3)
Cu2 Cu3 Cu1 59.98(3)
W1 S1 Cu1 73.48(7)
W1 S1 Cu2 73.46(6)
Cu1 S1 Cu2 87.39(9)
W1 S2 Cu3 73.23(7)
W1 S2 Cu2 73.85(7)
Cu3 S2 Cu2 85.07(9)
W1 S3 Cu3 72.94(7)
W1 S3 Cu1 73.24(7)
Cu3 S3 Cu1 91.85(9)
C13 P1 C1 104.5(4)
C13 P1 C7 105.5(5)
C1 P1 C7 102.9(4)
C13 P1 Cu1 112.1(3)
C1 P1 Cu1 116.0(3)
C7 P1 Cu1 114.8(3)
C25 P2 C31 103.9(5)
C25 P2 C19 108.1(4)
C31 P2 C19 100.9(4)
C25 P2 Cu2 111.6(3)
C31 P2 Cu2 119.0(3)
C19 P2 Cu2 112.3(3)
C49 P3 C37 102.8(4)
C49 P3 C43 107.7(4)
C37 P3 C43 103.7(4)
C49 P3 Cu3 113.6(3)
C37 P3 Cu3 112.0(3)
C43 P3 Cu3 115.8(3)
C2 C1 C6 119.9(9)
C2 C1 P1 121.6(8)
C6 C1 P1 118.5(8)
C1 C2 C3 117.9(10)
C1 C2 H2A 121.0
C3 C2 H2A 121.0
C4 C3 C2 123.3(11)
C4 C3 H3A 118.4
C2 C3 H3A 118.4
C3 C4 C5 117.3(10)
C3 C4 H4A 121.3
C5 C4 H4A 121.3
C6 C5 C4 120.5(10)
C6 C5 H5A 119.7
C4 C5 H5A 119.7
C5 C6 C1 121.0(10)
C5 C6 H6A 119.5
C1 C6 H6A 119.5
C8 C7 C12 118.0(9)
C8 C7 P1 119.7(8)
C12 C7 P1 122.3(8)
C9 C8 C7 121.7(12)
C9 C8 H8A 119.2
C7 C8 H8A 119.2
C8 C9 C10 119.4(12)
C8 C9 H9A 120.3
C10 C9 H9A 120.3
C11 C10 C9 118.8(11)
C11 C10 H10A 120.6
C9 C10 H10A 120.6
C10 C11 C12 122.6(13)
C10 C11 H11A 118.7
C12 C11 H11A 118.7
C11 C12 C7 119.4(11)
C11 C12 H12A 120.3
C7 C12 H12A 120.3
C18 C13 C14 118.5(9)
C18 C13 P1 122.1(8)
C14 C13 P1 119.2(7)
C15 C14 C13 120.4(10)
C15 C14 H14A 119.8
C13 C14 H14A 119.8
C16 C15 C14 121.4(11)
C16 C15 H15A 119.3
C14 C15 H15A 119.3
C15 C16 C17 119.8(11)
C15 C16 H16A 120.1
C17 C16 H16A 120.1
C18 C17 C16 119.7(11)
C18 C17 H17A 120.1
C16 C17 H17A 120.1
C17 C18 C13 120.0(10)
C17 C18 H18A 120.0
C13 C18 H18A 120.0
C20 C19 C24 117.6(8)
C20 C19 P2 121.7(7)
C24 C19 P2 120.5(7)
C21 C20 C19 120.3(9)
C21 C20 H20A 119.9
C19 C20 H20A 119.9
C22 C21 C20 122.2(10)
C22 C21 H21A 118.9
C20 C21 H21A 118.9
C21 C22 C23 119.2(9)
C21 C22 H22A 120.4
C23 C22 H22A 120.4
C24 C23 C22 118.7(10)
C24 C23 H23A 120.6
C22 C23 H23A 120.6
C23 C24 C19 121.8(10)
C23 C24 H24A 119.1
C19 C24 H24A 119.1
C26 C25 C30 116.9(11)
C26 C25 P2 117.4(8)
C30 C25 P2 125.6(9)
C25 C26 C27 119.0(12)
C25 C26 H26A 120.5
C27 C26 H26A 120.5
C28 C27 C26 123.6(15)
C28 C27 H27A 118.2
C26 C27 H27A 118.2
C27 C28 C29 117.6(14)
C27 C28 H28A 121.2
C29 C28 H28A 121.2
C30 C29 C28 120.7(12)
C30 C29 H29A 119.6
C28 C29 H29A 119.6
C29 C30 C25 122.1(12)
C29 C30 H30A 119.0
C25 C30 H30A 119.0
C32 C31 C36 118.3(10)
C32 C31 P2 124.7(9)
C36 C31 P2 116.8(8)
C31 C32 C33 120.3(13)
C31 C32 H32A 119.8
C33 C32 H32A 119.8
C34 C33 C32 119.9(14)
C34 C33 H33A 120.0
C32 C33 H33A 120.0
C35 C34 C33 119.5(13)
C35 C34 H34A 120.2
C33 C34 H34A 120.2
C34 C35 C36 119.5(15)
C34 C35 H35A 120.3
C36 C35 H35A 120.3
C35 C36 C31 122.4(12)
C35 C36 H36A 118.8
C31 C36 H36A 118.8
C38 C37 C42 116.9(9)
C38 C37 P3 125.5(7)
C42 C37 P3 117.6(7)
C37 C38 C39 124.1(9)
C37 C38 H38A 118.0
C39 C38 H38A 118.0
C38 C39 C40 117.3(9)
C38 C39 H39A 121.3
C40 C39 H39A 121.3
C41 C40 C39 119.9(9)
C41 C40 H40A 120.0
C39 C40 H40A 120.0
C40 C41 C42 121.8(11)
C40 C41 H41A 119.1
C42 C41 H41A 119.1
C41 C42 C37 120.0(10)
C41 C42 H42A 120.0
C37 C42 H42A 120.0
C44 C43 C48 119.3(9)
C44 C43 P3 118.9(7)
C48 C43 P3 121.8(7)
C43 C44 C45 120.6(11)
C43 C44 H44A 119.7
C45 C44 H44A 119.7
C46 C45 C44 119.1(13)
C46 C45 H45A 120.5
C44 C45 H45A 120.5
C45 C46 C47 122.7(12)
C45 C46 H46A 118.7
C47 C46 H46A 118.7
C46 C47 C48 120.4(11)
C46 C47 H47A 119.8
C48 C47 H47A 119.8
C47 C48 C43 117.7(10)
C47 C48 H48A 121.2
C43 C48 H48A 121.2
C54 C49 C50 117.1(10)
C54 C49 P3 123.0(8)
C50 C49 P3 119.9(8)
C51 C50 C49 120.3(12)
C51 C50 H50A 119.8
C49 C50 H50A 119.8
C52 C51 C50 123.0(13)
C52 C51 H51A 118.5
C50 C51 H51A 118.5
C53 C52 C51 116.7(12)
C53 C52 H52A 121.6
C51 C52 H52A 121.6
C52 C53 C54 123.0(13)
C52 C53 H53A 118.5
C54 C53 H53A 118.5
C49 C54 C53 119.9(11)
C49 C54 H54A 120.1
C53 C54 H54A 120.1

loop_
_geom_bond_atom_site_label_1
_geom_bond_atom_site_label_2
_geom_bond_distance
W1 O1 1.728(6)
W1 S1 2.248(2)
W1 S2 2.251(2)
W1 S3 2.270(2)
W1 Cu3 2.7173(12)
W1 Cu1 2.7315(12)
W1 Cu2 2.7519(11)
Br1 Cu2 2.5932(15)
Br1 Cu3 2.7744(15)
Br1 Cu1 2.8262(16)
Cu1 P1 2.232(3)
Cu1 S3 2.309(2)
Cu1 S1 2.317(3)
Cu1 Cu2 3.2251(15)
Cu1 Cu3 3.3120(15)
Cu2 P2 2.215(2)
Cu2 S2 2.329(2)
Cu2 S1 2.351(2)
Cu2 Cu3 3.1321(15)
Cu3 P3 2.220(2)
Cu3 S3 2.301(2)
Cu3 S2 2.304(3)
P1 C13 1.819(10)
P1 C1 1.822(10)
P1 C7 1.827(9)
P2 C25 1.812(10)
P2 C31 1.822(10)
P2 C19 1.839(9)
P3 C49 1.801(10)
P3 C37 1.816(9)
P3 C43 1.825(9)
C1 C2 1.368(14)
C1 C6 1.398(13)
C2 C3 1.390(15)
C2 H2A 0.9300
C3 C4 1.384(16)
C3 H3A 0.9300
C4 C5 1.386(15)
C4 H4A 0.9300
C5 C6 1.366(14)
C5 H5A 0.9300
C6 H6A 0.9300
C7 C8 1.359(14)
C7 C12 1.431(14)
C8 C9 1.357(16)
C8 H8A 0.9300
C9 C10 1.437(18)
C9 H9A 0.9300
C10 C11 1.316(18)
C10 H10A 0.9300
C11 C12 1.361(15)
C11 H11A 0.9300
C12 H12A 0.9300
C13 C18 1.385(14)
C13 C14 1.394(13)
C14 C15 1.358(15)
C14 H14A 0.9300
C15 C16 1.338(15)
C15 H15A 0.9300
C16 C17 1.394(16)
C16 H16A 0.9300
C17 C18 1.380(15)
C17 H17A 0.9300
C18 H18A 0.9300
C19 C20 1.374(12)
C19 C24 1.416(12)
C20 C21 1.366(13)
C20 H20A 0.9300
C21 C22 1.342(15)
C21 H21A 0.9300
C22 C23 1.419(15)
C22 H22A 0.9300
C23 C24 1.342(14)
C23 H23A 0.9300
C24 H24A 0.9300
C25 C26 1.368(15)
C25 C30 1.398(14)
C26 C27 1.417(18)
C26 H26A 0.9300
C27 C28 1.32(2)
C27 H27A 0.9300
C28 C29 1.379(19)
C28 H28A 0.9300
C29 C30 1.367(18)
C29 H29A 0.9300
C30 H30A 0.9300
C31 C32 1.355(14)
C31 C36 1.382(15)
C32 C33 1.404(17)
C32 H32A 0.9300
C33 C34 1.38(2)
C33 H33A 0.9300
C34 C35 1.36(2)
C34 H34A 0.9300
C35 C36 1.367(16)
C35 H35A 0.9300
C36 H36A 0.9300
C37 C38 1.364(12)
C37 C42 1.389(12)
C38 C39 1.376(14)
C38 H38A 0.9300
C39 C40 1.387(15)
C39 H39A 0.9300
C40 C41 1.349(15)
C40 H40A 0.9300
C41 C42 1.372(14)
C41 H41A 0.9300
C42 H42A 0.9300
C43 C44 1.355(13)
C43 C48 1.400(13)
C44 C45 1.392(14)
C44 H44A 0.9300
C45 C46 1.306(17)
C45 H45A 0.9300
C46 C47 1.341(16)
C46 H46A 0.9300
C47 C48 1.386(15)
C47 H47A 0.9300
C48 H48A 0.9300
C49 C54 1.375(14)
C49 C50 1.381(13)
C50 C51 1.362(16)
C50 H50A 0.9300
C51 C52 1.347(19)
C51 H51A 0.9300
C52 C53 1.337(18)
C52 H52A 0.9300
C53 C54 1.380(17)
C53 H53A 0.9300
C54 H54A 0.9300

loop_
_geom_torsion_atom_site_label_1
_geom_torsion_atom_site_label_2
_geom_torsion_atom_site_label_3
_geom_torsion_atom_site_label_4
_geom_torsion
O1 W1 Cu1 P1 -5.1(4)
S1 W1 Cu1 P1 80.9(3)
S2 W1 Cu1 P1 175.3(3)
S3 W1 Cu1 P1 -90.2(3)
Cu3 W1 Cu1 P1 -146.5(3)
Cu2 W1 Cu1 P1 140.2(3)
O1 W1 Cu1 S3 85.1(3)
S1 W1 Cu1 S3 171.06(11)
S2 W1 Cu1 S3 -94.51(10)
Cu3 W1 Cu1 S3 -56.28(8)
Cu2 W1 Cu1 S3 -129.60(8)
O1 W1 Cu1 S1 -85.9(3)
S2 W1 Cu1 S1 94.44(10)
S3 W1 Cu1 S1 -171.06(11)
Cu3 W1 Cu1 S1 132.66(8)
Cu2 W1 Cu1 S1 59.35(8)
O1 W1 Cu1 Br1 179.4(3)
S1 W1 Cu1 Br1 -94.71(8)
S2 W1 Cu1 Br1 -0.28(8)
S3 W1 Cu1 Br1 94.23(8)
Cu3 W1 Cu1 Br1 37.95(4)
Cu2 W1 Cu1 Br1 -35.37(4)
O1 W1 Cu1 Cu2 -145.3(3)
S1 W1 Cu1 Cu2 -59.35(8)
S2 W1 Cu1 Cu2 35.09(7)
S3 W1 Cu1 Cu2 129.60(8)
Cu3 W1 Cu1 Cu2 73.31(4)
O1 W1 Cu1 Cu3 141.4(3)
S1 W1 Cu1 Cu3 -132.66(8)
S2 W1 Cu1 Cu3 -38.22(7)
S3 W1 Cu1 Cu3 56.28(8)
Cu2 W1 Cu1 Cu3 -73.31(4)
Cu2 Br1 Cu1 P1 -140.92(8)
Cu3 Br1 Cu1 P1 143.83(8)
Cu2 Br1 Cu1 S3 90.47(7)
Cu3 Br1 Cu1 S3 15.22(7)
Cu2 Br1 Cu1 S1 -14.44(6)
Cu3 Br1 Cu1 S1 -89.69(7)
Cu2 Br1 Cu1 W1 37.69(4)
Cu3 Br1 Cu1 W1 -37.56(4)
Cu3 Br1 Cu1 Cu2 -75.25(4)
Cu2 Br1 Cu1 Cu3 75.25(4)
Cu3 Br1 Cu2 P2 -148.60(8)
Cu1 Br1 Cu2 P2 134.57(7)
Cu3 Br1 Cu2 S2 -13.14(7)
Cu1 Br1 Cu2 S2 -89.96(7)
Cu3 Br1 Cu2 S1 91.25(7)
Cu1 Br1 Cu2 S1 14.43(6)
Cu3 Br1 Cu2 W1 39.17(4)
Cu1 Br1 Cu2 W1 -37.66(4)
Cu1 Br1 Cu2 Cu3 -76.82(4)
Cu3 Br1 Cu2 Cu1 76.82(4)
O1 W1 Cu2 P2 18.3(4)
S1 W1 Cu2 P2 -62.3(2)
S2 W1 Cu2 P2 99.1(2)
S3 W1 Cu2 P2 -162.01(19)
Cu3 W1 Cu2 P2 158.97(19)
Cu1 W1 Cu2 P2 -121.02(19)
O1 W1 Cu2 S2 -80.8(3)
S1 W1 Cu2 S2 -161.45(11)
S3 W1 Cu2 S2 98.88(10)
Cu3 W1 Cu2 S2 59.86(8)
Cu1 W1 Cu2 S2 139.87(9)
O1 W1 Cu2 S1 80.6(3)
S2 W1 Cu2 S1 161.45(11)
S3 W1 Cu2 S1 -99.67(10)
Cu3 W1 Cu2 S1 -138.69(8)
Cu1 W1 Cu2 S1 -58.68(8)
O1 W1 Cu2 Br1 178.8(3)
S1 W1 Cu2 Br1 98.11(8)
S2 W1 Cu2 Br1 -100.45(9)
S3 W1 Cu2 Br1 -1.56(7)
Cu3 W1 Cu2 Br1 -40.58(4)
Cu1 W1 Cu2 Br1 39.42(4)
O1 W1 Cu2 Cu3 -140.7(3)
S1 W1 Cu2 Cu3 138.69(8)
S2 W1 Cu2 Cu3 -59.86(8)
S3 W1 Cu2 Cu3 39.02(6)
Cu1 W1 Cu2 Cu3 80.01(4)
O1 W1 Cu2 Cu1 139.3(3)
S1 W1 Cu2 Cu1 58.68(8)
S2 W1 Cu2 Cu1 -139.87(9)
S3 W1 Cu2 Cu1 -40.99(6)
Cu3 W1 Cu2 Cu1 -80.01(4)
P1 Cu1 Cu2 P2 -11.40(19)
S3 Cu1 Cu2 P2 -170.38(13)
S1 Cu1 Cu2 P2 82.95(14)
W1 Cu1 Cu2 P2 151.72(13)
Br1 Cu1 Cu2 P2 -77.10(12)
Cu3 Cu1 Cu2 P2 -143.84(13)
P1 Cu1 Cu2 S2 166.23(14)
S3 Cu1 Cu2 S2 7.24(10)
S1 Cu1 Cu2 S2 -99.43(11)
W1 Cu1 Cu2 S2 -30.66(7)
Br1 Cu1 Cu2 S2 100.52(8)
Cu3 Cu1 Cu2 S2 33.78(7)
P1 Cu1 Cu2 S1 -94.34(15)
S3 Cu1 Cu2 S1 106.67(11)
W1 Cu1 Cu2 S1 68.77(8)
Br1 Cu1 Cu2 S1 -160.05(9)
Cu3 Cu1 Cu2 S1 133.21(9)
P1 Cu1 Cu2 Br1 65.71(13)
S3 Cu1 Cu2 Br1 -93.28(8)
S1 Cu1 Cu2 Br1 160.05(9)
W1 Cu1 Cu2 Br1 -131.18(5)
Cu3 Cu1 Cu2 Br1 -66.74(4)
P1 Cu1 Cu2 W1 -163.11(13)
S3 Cu1 Cu2 W1 37.90(7)
S1 Cu1 Cu2 W1 -68.77(8)
Br1 Cu1 Cu2 W1 131.18(5)
Cu3 Cu1 Cu2 W1 64.44(3)
P1 Cu1 Cu2 Cu3 132.45(13)
S3 Cu1 Cu2 Cu3 -26.54(7)
S1 Cu1 Cu2 Cu3 -133.21(9)
W1 Cu1 Cu2 Cu3 -64.44(3)
Br1 Cu1 Cu2 Cu3 66.74(4)
O1 W1 Cu3 P3 28.6(5)
S1 W1 Cu3 P3 -151.8(3)
S2 W1 Cu3 P3 -56.1(3)
S3 W1 Cu3 P3 111.7(3)
Cu1 W1 Cu3 P3 167.9(3)
Cu2 W1 Cu3 P3 -116.0(3)
O1 W1 Cu3 S3 -83.1(4)
S1 W1 Cu3 S3 96.55(9)
S2 W1 Cu3 S3 -167.72(11)
Cu1 W1 Cu3 S3 56.26(7)
Cu2 W1 Cu3 S3 132.32(8)
O1 W1 Cu3 S2 84.7(4)
S1 W1 Cu3 S2 -95.73(10)
S3 W1 Cu3 S2 167.72(11)
Cu1 W1 Cu3 S2 -136.02(8)
Cu2 W1 Cu3 S2 -59.96(8)
O1 W1 Cu3 Br1 -178.2(3)
S1 W1 Cu3 Br1 1.45(7)
S2 W1 Cu3 Br1 97.18(8)
S3 W1 Cu3 Br1 -95.10(8)
Cu1 W1 Cu3 Br1 -38.84(4)
Cu2 W1 Cu3 Br1 37.22(4)
O1 W1 Cu3 Cu2 144.6(3)
S1 W1 Cu3 Cu2 -35.77(7)
S2 W1 Cu3 Cu2 59.96(8)
S3 W1 Cu3 Cu2 -132.32(8)
Cu1 W1 Cu3 Cu2 -76.06(4)
O1 W1 Cu3 Cu1 -139.3(3)
S1 W1 Cu3 Cu1 40.29(7)
S2 W1 Cu3 Cu1 136.02(8)
S3 W1 Cu3 Cu1 -56.26(7)
Cu2 W1 Cu3 Cu1 76.06(4)
Cu2 Br1 Cu3 P3 133.59(8)
Cu1 Br1 Cu3 P3 -149.05(8)
Cu2 Br1 Cu3 S3 -92.67(8)
Cu1 Br1 Cu3 S3 -15.31(7)
Cu2 Br1 Cu3 S2 13.08(7)
Cu1 Br1 Cu3 S2 90.44(7)
Cu2 Br1 Cu3 W1 -39.51(4)
Cu1 Br1 Cu3 W1 37.85(4)
Cu1 Br1 Cu3 Cu2 77.36(4)
Cu2 Br1 Cu3 Cu1 -77.36(4)
P2 Cu2 Cu3 P3 -3.30(19)
S2 Cu2 Cu3 P3 94.15(13)
S1 Cu2 Cu3 P3 -166.53(11)
Br1 Cu2 Cu3 P3 -68.23(10)
W1 Cu2 Cu3 P3 162.10(11)
Cu1 Cu2 Cu3 P3 -134.73(11)
P2 Cu2 Cu3 S3 158.18(15)
S2 Cu2 Cu3 S3 -104.37(11)
S1 Cu2 Cu3 S3 -5.05(10)
Br1 Cu2 Cu3 S3 93.25(8)
W1 Cu2 Cu3 S3 -36.43(7)
Cu1 Cu2 Cu3 S3 26.74(7)
P2 Cu2 Cu3 S2 -97.45(16)
S1 Cu2 Cu3 S2 99.32(11)
Br1 Cu2 Cu3 S2 -162.38(9)
W1 Cu2 Cu3 S2 67.95(8)
Cu1 Cu2 Cu3 S2 131.12(9)
P2 Cu2 Cu3 W1 -165.40(15)
S2 Cu2 Cu3 W1 -67.95(8)
S1 Cu2 Cu3 W1 31.38(6)
Br1 Cu2 Cu3 W1 129.67(4)
Cu1 Cu2 Cu3 W1 63.17(3)
P2 Cu2 Cu3 Br1 64.93(14)
S2 Cu2 Cu3 Br1 162.38(9)
S1 Cu2 Cu3 Br1 -98.30(7)
W1 Cu2 Cu3 Br1 -129.67(4)
Cu1 Cu2 Cu3 Br1 -66.50(4)
P2 Cu2 Cu3 Cu1 131.43(15)
S2 Cu2 Cu3 Cu1 -131.12(9)
S1 Cu2 Cu3 Cu1 -31.79(7)
Br1 Cu2 Cu3 Cu1 66.50(4)
W1 Cu2 Cu3 Cu1 -63.17(3)
P1 Cu1 Cu3 P3 -10.4(2)
S3 Cu1 Cu3 P3 -102.46(16)
S1 Cu1 Cu3 P3 149.61(13)
W1 Cu1 Cu3 P3 -174.87(13)
Br1 Cu1 Cu3 P3 55.41(12)
Cu2 Cu1 Cu3 P3 117.51(13)
P1 Cu1 Cu3 S3 92.05(15)
S1 Cu1 Cu3 S3 -107.93(12)
W1 Cu1 Cu3 S3 -72.41(10)
Br1 Cu1 Cu3 S3 157.87(10)
Cu2 Cu1 Cu3 S3 -140.03(10)
P1 Cu1 Cu3 S2 -161.99(14)
S3 Cu1 Cu3 S2 105.97(12)
S1 Cu1 Cu3 S2 -1.96(10)
W1 Cu1 Cu3 S2 33.56(7)
Br1 Cu1 Cu3 S2 -96.16(8)
Cu2 Cu1 Cu3 S2 -34.06(7)
P1 Cu1 Cu3 W1 164.45(13)
S3 Cu1 Cu3 W1 72.41(10)
S1 Cu1 Cu3 W1 -35.52(6)
Br1 Cu1 Cu3 W1 -129.72(5)
Cu2 Cu1 Cu3 W1 -67.62(4)
P1 Cu1 Cu3 Br1 -65.83(13)
S3 Cu1 Cu3 Br1 -157.87(10)
S1 Cu1 Cu3 Br1 94.20(7)
W1 Cu1 Cu3 Br1 129.72(5)
Cu2 Cu1 Cu3 Br1 62.10(4)
P1 Cu1 Cu3 Cu2 -127.93(13)
S3 Cu1 Cu3 Cu2 140.03(10)
S1 Cu1 Cu3 Cu2 32.10(7)
W1 Cu1 Cu3 Cu2 67.62(4)
Br1 Cu1 Cu3 Cu2 -62.10(4)
O1 W1 S1 Cu1 129.6(3)
S2 W1 S1 Cu1 -107.92(8)
S3 W1 S1 Cu1 7.60(9)
Cu3 W1 S1 Cu1 -50.13(7)
Cu2 W1 S1 Cu1 -92.21(8)
O1 W1 S1 Cu2 -138.2(3)
S2 W1 S1 Cu2 -15.71(9)
S3 W1 S1 Cu2 99.81(8)
Cu3 W1 S1 Cu2 42.08(7)
Cu1 W1 S1 Cu2 92.21(8)
P1 Cu1 S1 W1 -159.08(10)
S3 Cu1 S1 W1 -7.34(9)
Br1 Cu1 S1 W1 88.78(5)
Cu2 Cu1 S1 W1 73.52(6)
Cu3 Cu1 S1 W1 35.67(5)
P1 Cu1 S1 Cu2 127.40(11)
S3 Cu1 S1 Cu2 -80.86(9)
W1 Cu1 S1 Cu2 -73.52(6)
Br1 Cu1 S1 Cu2 15.26(7)
Cu3 Cu1 S1 Cu2 -37.85(7)
P2 Cu2 S1 W1 157.46(9)
S2 Cu2 S1 W1 14.78(9)
Br1 Cu2 S1 W1 -90.44(6)
Cu3 Cu2 S1 W1 -32.79(6)
Cu1 Cu2 S1 W1 -73.53(6)
P2 Cu2 S1 Cu1 -129.01(10)
S2 Cu2 S1 Cu1 88.31(9)
Br1 Cu2 S1 Cu1 -16.90(7)
W1 Cu2 S1 Cu1 73.53(6)
Cu3 Cu2 S1 Cu1 40.75(7)
O1 W1 S2 Cu3 -132.4(2)
S1 W1 S2 Cu3 105.48(8)
S3 W1 S2 Cu3 -10.40(9)
Cu1 W1 S2 Cu3 47.35(7)
Cu2 W1 S2 Cu3 89.64(7)
O1 W1 S2 Cu2 138.0(2)
S1 W1 S2 Cu2 15.84(9)
S3 W1 S2 Cu2 -100.04(8)
Cu3 W1 S2 Cu2 -89.64(7)
Cu1 W1 S2 Cu2 -42.29(8)
P3 Cu3 S2 W1 165.69(9)
S3 Cu3 S2 W1 10.11(9)
Br1 Cu3 S2 W1 -88.47(6)
Cu2 Cu3 S2 W1 -74.60(6)
Cu1 Cu3 S2 W1 -33.70(6)
P3 Cu3 S2 Cu2 -119.71(10)
S3 Cu3 S2 Cu2 84.71(9)
W1 Cu3 S2 Cu2 74.60(6)
Br1 Cu3 S2 Cu2 -13.87(7)
Cu1 Cu3 S2 Cu2 40.90(7)
P2 Cu2 S2 W1 -150.60(12)
S1 Cu2 S2 W1 -14.73(9)
Br1 Cu2 S2 W1 89.03(6)
Cu3 Cu2 S2 W1 73.95(7)
Cu1 Cu2 S2 W1 31.53(6)
P2 Cu2 S2 Cu3 135.44(12)
S1 Cu2 S2 Cu3 -88.68(9)
Br1 Cu2 S2 Cu3 15.08(8)
W1 Cu2 S2 Cu3 -73.95(7)
Cu1 Cu2 S2 Cu3 -42.42(7)
O1 W1 S3 Cu3 132.9(2)
S1 W1 S3 Cu3 -104.98(8)
S2 W1 S3 Cu3 10.43(9)
Cu1 W1 S3 Cu3 -97.34(8)
Cu2 W1 S3 Cu3 -46.90(7)
O1 W1 S3 Cu1 -129.8(2)
S1 W1 S3 Cu1 -7.64(9)
S2 W1 S3 Cu1 107.77(8)
Cu3 W1 S3 Cu1 97.34(8)
Cu2 W1 S3 Cu1 50.44(7)
P3 Cu3 S3 W1 -161.08(11)
S2 Cu3 S3 W1 -10.04(9)
Br1 Cu3 S3 W1 89.79(6)
Cu2 Cu3 S3 W1 37.83(6)
Cu1 Cu3 S3 W1 71.83(7)
P3 Cu3 S3 Cu1 127.09(12)
S2 Cu3 S3 Cu1 -81.87(10)
W1 Cu3 S3 Cu1 -71.83(7)
Br1 Cu3 S3 Cu1 17.96(8)
Cu2 Cu3 S3 Cu1 -34.00(8)
P1 Cu1 S3 W1 158.24(11)
S1 Cu1 S3 W1 7.28(8)
Br1 Cu1 S3 W1 -89.13(6)
Cu2 Cu1 S3 W1 -38.80(6)
Cu3 Cu1 S3 W1 -71.56(7)
P1 Cu1 S3 Cu3 -130.21(12)
S1 Cu1 S3 Cu3 78.83(10)
W1 Cu1 S3 Cu3 71.56(7)
Br1 Cu1 S3 Cu3 -17.57(8)
Cu2 Cu1 S3 Cu3 32.76(8)
S3 Cu1 P1 C13 78.8(4)
S1 Cu1 P1 C13 -135.4(3)
W1 Cu1 P1 C13 156.0(4)
Br1 Cu1 P1 C13 -28.6(3)
Cu2 Cu1 P1 C13 -75.2(4)
Cu3 Cu1 P1 C13 20.5(4)
S3 Cu1 P1 C1 -41.1(4)
S1 Cu1 P1 C1 104.7(4)
W1 Cu1 P1 C1 36.1(5)
Br1 Cu1 P1 C1 -148.5(4)
Cu2 Cu1 P1 C1 164.9(4)
Cu3 Cu1 P1 C1 -99.4(4)
S3 Cu1 P1 C7 -161.0(4)
S1 Cu1 P1 C7 -15.2(4)
W1 Cu1 P1 C7 -83.8(5)
Br1 Cu1 P1 C7 91.7(4)
Cu2 Cu1 P1 C7 45.0(4)
Cu3 Cu1 P1 C7 140.8(4)
S2 Cu2 P2 C25 66.9(4)
S1 Cu2 P2 C25 -64.0(4)
Br1 Cu2 P2 C25 -173.7(3)
W1 Cu2 P2 C25 -13.8(4)
Cu3 Cu2 P2 C25 134.5(3)
Cu1 Cu2 P2 C25 -116.1(3)
S2 Cu2 P2 C31 -54.1(4)
S1 Cu2 P2 C31 175.0(4)
Br1 Cu2 P2 C31 65.3(4)
W1 Cu2 P2 C31 -134.8(4)
Cu3 Cu2 P2 C31 13.5(4)
Cu1 Cu2 P2 C31 122.9(4)
S2 Cu2 P2 C19 -171.6(3)
S1 Cu2 P2 C19 57.5(3)
Br1 Cu2 P2 C19 -52.2(3)
W1 Cu2 P2 C19 107.7(4)
Cu3 Cu2 P2 C19 -104.0(3)
Cu1 Cu2 P2 C19 5.4(4)
S3 Cu3 P3 C49 -73.2(4)
S2 Cu3 P3 C49 138.9(4)
W1 Cu3 P3 C49 -172.9(4)
Br1 Cu3 P3 C49 34.3(4)
Cu2 Cu3 P3 C49 82.0(4)
Cu1 Cu3 P3 C49 -8.6(4)
S3 Cu3 P3 C37 170.8(3)
S2 Cu3 P3 C37 22.9(3)
W1 Cu3 P3 C37 71.2(5)
Br1 Cu3 P3 C37 -81.7(3)
Cu2 Cu3 P3 C37 -34.0(3)
Cu1 Cu3 P3 C37 -124.6(3)
S3 Cu3 P3 C43 52.2(3)
S2 Cu3 P3 C43 -95.7(3)
W1 Cu3 P3 C43 -47.5(5)
Br1 Cu3 P3 C43 159.7(3)
Cu2 Cu3 P3 C43 -152.6(3)
Cu1 Cu3 P3 C43 116.8(3)
C13 P1 C1 C2 88.2(10)
C7 P1 C1 C2 -21.8(10)
Cu1 P1 C1 C2 -147.9(8)
C13 P1 C1 C6 -90.9(8)
C7 P1 C1 C6 159.1(8)
Cu1 P1 C1 C6 33.0(9)
C6 C1 C2 C3 0.3(17)
P1 C1 C2 C3 -178.8(9)
C1 C2 C3 C4 1(2)
C2 C3 C4 C5 0.2(19)
C3 C4 C5 C6 -2.1(18)
C4 C5 C6 C1 3.1(17)
C2 C1 C6 C5 -2.2(16)
P1 C1 C6 C5 176.9(9)
C13 P1 C7 C8 166.1(8)
C1 P1 C7 C8 -84.6(8)
Cu1 P1 C7 C8 42.3(9)
C13 P1 C7 C12 -13.8(9)
C1 P1 C7 C12 95.5(8)
Cu1 P1 C7 C12 -137.7(7)
C12 C7 C8 C9 -1.3(15)
P1 C7 C8 C9 178.8(9)
C7 C8 C9 C10 -0.2(18)
C8 C9 C10 C11 0.3(19)
C9 C10 C11 C12 1.1(19)
C10 C11 C12 C7 -2.6(18)
C8 C7 C12 C11 2.6(15)
P1 C7 C12 C11 -177.4(9)
C1 P1 C13 C18 19.1(9)
C7 P1 C13 C18 127.2(8)
Cu1 P1 C13 C18 -107.3(8)
C1 P1 C13 C14 -166.6(7)
C7 P1 C13 C14 -58.5(8)
Cu1 P1 C13 C14 67.0(8)
C18 C13 C14 C15 -4.3(14)
P1 C13 C14 C15 -178.8(8)
C13 C14 C15 C16 3.6(16)
C14 C15 C16 C17 -1.7(17)
C15 C16 C17 C18 0.6(18)
C16 C17 C18 C13 -1.3(18)
C14 C13 C18 C17 3.1(16)
P1 C13 C18 C17 177.5(9)
C25 P2 C19 C20 110.1(8)
C31 P2 C19 C20 -141.3(8)
Cu2 P2 C19 C20 -13.4(9)
C25 P2 C19 C24 -74.9(9)
C31 P2 C19 C24 33.8(9)
Cu2 P2 C19 C24 161.6(7)
C24 C19 C20 C21 3.3(15)
P2 C19 C20 C21 178.5(8)
C19 C20 C21 C22 -1.7(17)
C20 C21 C22 C23 2.4(17)
C21 C22 C23 C24 -4.9(16)
C22 C23 C24 C19 6.9(16)
C20 C19 C24 C23 -6.1(15)
P2 C19 C24 C23 178.7(8)
C31 P2 C25 C26 103.4(9)
C19 P2 C25 C26 -150.0(8)
Cu2 P2 C25 C26 -26.1(9)
C31 P2 C25 C30 -78.2(11)
C19 P2 C25 C30 28.3(11)
Cu2 P2 C25 C30 152.3(9)
C30 C25 C26 C27 2.4(18)
P2 C25 C26 C27 -179.1(10)
C25 C26 C27 C28 -5(2)
C26 C27 C28 C29 3(2)
C27 C28 C29 C30 1(2)
C28 C29 C30 C25 -3(2)
C26 C25 C30 C29 1.1(19)
P2 C25 C30 C29 -177.3(10)
C25 P2 C31 C32 -1.1(10)
C19 P2 C31 C32 -113.0(9)
Cu2 P2 C31 C32 123.7(8)
C25 P2 C31 C36 174.6(8)
C19 P2 C31 C36 62.7(8)
Cu2 P2 C31 C36 -60.6(9)
C36 C31 C32 C33 -0.3(16)
P2 C31 C32 C33 175.3(9)
C31 C32 C33 C34 -1(2)
C32 C33 C34 C35 1(2)
C33 C34 C35 C36 1(2)
C34 C35 C36 C31 -2(2)
C32 C31 C36 C35 1.7(17)
P2 C31 C36 C35 -174.3(10)
C49 P3 C37 C38 96.3(10)
C43 P3 C37 C38 -15.8(10)
Cu3 P3 C37 C38 -141.4(8)
C49 P3 C37 C42 -82.0(8)
C43 P3 C37 C42 165.9(8)
Cu3 P3 C37 C42 40.3(9)
C42 C37 C38 C39 -0.4(17)
P3 C37 C38 C39 -178.7(9)
C37 C38 C39 C40 -0.4(18)
C38 C39 C40 C41 1.1(18)
C39 C40 C41 C42 -1(2)
C40 C41 C42 C37 0.4(18)
C38 C37 C42 C41 0.3(15)
P3 C37 C42 C41 178.8(9)
C49 P3 C43 C44 159.5(7)
C37 P3 C43 C44 -92.0(8)
Cu3 P3 C43 C44 31.1(8)
C49 P3 C43 C48 -21.4(9)
C37 P3 C43 C48 87.1(8)
Cu3 P3 C43 C48 -149.8(7)
C48 C43 C44 C45 -4.3(14)
P3 C43 C44 C45 174.8(8)
C43 C44 C45 C46 1.0(17)
C44 C45 C46 C47 1.8(19)
C45 C46 C47 C48 -1(2)
C46 C47 C48 C43 -1.9(17)
C44 C43 C48 C47 4.6(14)
P3 C43 C48 C47 -174.5(8)
C37 P3 C49 C54 -25.7(11)
C43 P3 C49 C54 83.4(10)
Cu3 P3 C49 C54 -147.0(9)
C37 P3 C49 C50 151.0(9)
C43 P3 C49 C50 -99.9(9)
Cu3 P3 C49 C50 29.7(10)
C54 C49 C50 C51 0.3(17)
P3 C49 C50 C51 -176.6(9)
C49 C50 C51 C52 -0.4(19)
C50 C51 C52 C53 0.0(19)
C51 C52 C53 C54 0(2)
C50 C49 C54 C53 0.0(17)
P3 C49 C54 C53 176.8(10)
C52 C53 C54 C49 0(2)
